data_4320616
loop_
_publ_author_name
'Zengquan Qin'
'Michael C. Jennings'
'Richard J. Puddephatt'

_publ_section_title
;
 Self-Assembly of Polymer and Sheet Structures from Palladium(II)
 Complexes by Hydrogen Bonding between Carboxamide Substituents
;
_journal_name_full 'Inorganic Chemistry'
_journal_page_first 6220
_journal_page_last 6228
_journal_paper_doi 10.1021/ic0106625
_journal_volume 40
_journal_year 2001
_chemical_formula_sum 'C39.5 H53.5 B2 F8 N6 O4.5 Pd'
_chemical_formula_weight 964.40
_chemical_name_systematic
;
?
;
_space_group_IT_number 2
_symmetry_cell_setting triclinic
_symmetry_space_group_name_Hall '-P 1'
_symmetry_space_group_name_H-M 'P -1'
_atom_sites_solution_hydrogens geom
_atom_sites_solution_primary direct
_atom_sites_solution_secondary difmap
_audit_creation_method SHELXL-97
_cell_angle_alpha 70.494(4)
_cell_angle_beta 86.609(3)
_cell_angle_gamma 88.409(4)
_cell_formula_units_Z 2
_cell_length_a 12.3417(9)
_cell_length_b 12.4393(9)
_cell_length_c 16.1222(11)
_cell_measurement_temperature 200(2)
_cell_volume 2328.9(3)
_computing_cell_refinement 'Nonius DENZO'
_computing_data_collection 'Nonius COLLECT'
_computing_data_reduction 'Nonius DENZO'
_computing_molecular_graphics 'Bruker SHELXTL'
_computing_publication_material 'Bruker SHELXTL'
_computing_structure_refinement 'SHELXL-97 (Sheldrick, 1997)'
_computing_structure_solution 'SHELXS-97 (Sheldrick, 1990)'
_diffrn_ambient_temperature 200(2)
_diffrn_measured_fraction_theta_full 0.984
_diffrn_measured_fraction_theta_max 0.984
_diffrn_measurement_device_type 'Nonius Kappa CCD'
_diffrn_measurement_method 'phi/omega scans'
_diffrn_radiation_monochromator graphite
_diffrn_radiation_source 'fine-focus sealed tube'
_diffrn_radiation_type MoK\a
_diffrn_radiation_wavelength 0.71073
_diffrn_reflns_av_R_equivalents 0.0800
_diffrn_reflns_av_sigmaI/netI 0.0875
_diffrn_reflns_limit_h_max 15
_diffrn_reflns_limit_h_min 0
_diffrn_reflns_limit_k_max 15
_diffrn_reflns_limit_k_min -15
_diffrn_reflns_limit_l_max 20
_diffrn_reflns_limit_l_min -19
_diffrn_reflns_number 17560
_diffrn_reflns_theta_full 26.32
_diffrn_reflns_theta_max 26.32
_diffrn_reflns_theta_min 2.07
_exptl_absorpt_coefficient_mu 0.475
_exptl_absorpt_correction_T_max 0.9906
_exptl_absorpt_correction_T_min 0.8864
_exptl_absorpt_correction_type Scalepack
_exptl_crystal_colour colourless
_exptl_crystal_density_diffrn 1.375
_exptl_crystal_density_method 'not measured'
_exptl_crystal_description plate
_exptl_crystal_F_000 993
_exptl_crystal_size_max 0.26
_exptl_crystal_size_mid 0.13
_exptl_crystal_size_min 0.02
_refine_diff_density_max 1.290
_refine_diff_density_min -1.071
_refine_diff_density_rms 0.106
_refine_ls_extinction_method none
_refine_ls_goodness_of_fit_ref 1.033
_refine_ls_hydrogen_treatment mixed
_refine_ls_matrix_type full
_refine_ls_number_parameters 599
_refine_ls_number_reflns 9337
_refine_ls_number_restraints 0
_refine_ls_restrained_S_all 1.033
_refine_ls_R_factor_all 0.1040
_refine_ls_R_factor_gt 0.0708
_refine_ls_shift/su_max 1.961
_refine_ls_shift/su_mean 0.051
_refine_ls_structure_factor_coef Fsqd
_refine_ls_weighting_details 'calc w=1/[\s^2^(Fo^2^)+(0.0986P)^2^+1.8092P] where P=(Fo^2^+2Fc^2^)/3'
_refine_ls_weighting_scheme calc
_refine_ls_wR_factor_gt 0.1666
_refine_ls_wR_factor_ref 0.1857
_reflns_number_gt 6783
_reflns_number_total 9337
_reflns_threshold_expression >2sigma(I)
_cod_data_source_file ic0106625_7.cif
_cod_data_source_block complex14
_cod_depositor_comments
;
The following automatic conversions were performed:

'_symmetry_cell_setting' value 'Triclinic' changed to 'triclinic'
according to the built-in table from CIF Core dictionary named
'cif_core.dic' version 2.4.1 from 2010-06-29.

Automatic conversion script
Id: cif_fix_values 1646 2011-03-28 12:23:43Z adriana 
;
_cod_original_formula_sum 'C39.50 H53.50 B2 F8 N6 O4.50 Pd'
_cod_database_code 4320616

loop_
_symmetry_equiv_pos_as_xyz
'x, y, z'
'-x, -y, -z'

loop_
_atom_site_label
_atom_site_type_symbol
_atom_site_fract_x
_atom_site_fract_y
_atom_site_fract_z
_atom_site_U_iso_or_equiv
_atom_site_adp_type
_atom_site_occupancy
_atom_site_symmetry_multiplicity
_atom_site_calc_flag
_atom_site_refinement_flags
_atom_site_disorder_assembly
_atom_site_disorder_group
Pd Pd -0.37316(3) 0.27665(3) -0.21351(3) 0.03621(15) Uani 1 1 d . . .
N10 N -0.4647(3) 0.3211(4) -0.1208(3) 0.0392(9) Uani 1 1 d . . .
C11 C -0.5023(4) 0.4300(4) -0.1415(3) 0.0405(12) Uani 1 1 d . . .
H11A H -0.4814 0.4840 -0.1971 0.049 Uiso 1 1 calc R . .
C12 C -0.5705(4) 0.4639(5) -0.0833(4) 0.0417(12) Uani 1 1 d . . .
C13 C -0.6008(4) 0.3840(5) -0.0025(4) 0.0493(13) Uani 1 1 d . . .
H13A H -0.6473 0.4050 0.0387 0.059 Uiso 1 1 calc R . .
C14 C -0.5622(5) 0.2729(5) 0.0172(4) 0.0525(14) Uani 1 1 d . . .
H14A H -0.5831 0.2165 0.0718 0.063 Uiso 1 1 calc R . .
C15 C -0.4934(4) 0.2451(5) -0.0429(4) 0.0479(13) Uani 1 1 d . . .
H15A H -0.4657 0.1694 -0.0285 0.057 Uiso 1 1 calc R . .
C16 C -0.6179(4) 0.5832(5) -0.1052(4) 0.0471(13) Uani 1 1 d . . .
O17 O -0.6763(3) 0.6063(4) -0.0492(3) 0.0643(12) Uani 1 1 d . . .
N18 N -0.5945(5) 0.6576(4) -0.1832(4) 0.0672(15) Uani 1 1 d . . .
H18A H -0.5521 0.6364 -0.2209 0.081 Uiso 1 1 calc R . .
C19 C -0.6364(7) 0.7746(6) -0.2099(5) 0.092(3) Uani 1 1 d . . .
H19A H -0.7155 0.7739 -0.2124 0.138 Uiso 1 1 calc R . .
H19B H -0.6043 0.8180 -0.2682 0.138 Uiso 1 1 calc R . .
H19C H -0.6174 0.8104 -0.1671 0.138 Uiso 1 1 calc R . .
N20 N -0.5129(3) 0.2196(3) -0.2443(3) 0.0367(9) Uani 1 1 d . . .
C21 C -0.5717(4) 0.2870(4) -0.3109(3) 0.0375(11) Uani 1 1 d . . .
H21A H -0.5439 0.3596 -0.3454 0.045 Uiso 1 1 calc R . .
C22 C -0.6695(4) 0.2544(4) -0.3305(3) 0.0399(12) Uani 1 1 d . . .
C23 C -0.7096(4) 0.1491(5) -0.2791(4) 0.0519(14) Uani 1 1 d . . .
H23A H -0.7780 0.1247 -0.2901 0.062 Uiso 1 1 calc R . .
C24 C -0.6503(5) 0.0799(5) -0.2120(4) 0.0619(16) Uani 1 1 d . . .
H24A H -0.6767 0.0068 -0.1772 0.074 Uiso 1 1 calc R . .
C25 C -0.5522(5) 0.1168(5) -0.1954(4) 0.0503(14) Uani 1 1 d . . .
H25A H -0.5117 0.0689 -0.1486 0.060 Uiso 1 1 calc R . .
C26 C -0.7373(4) 0.3325(4) -0.4017(4) 0.0435(12) Uani 1 1 d . . .
O27 O -0.8368(3) 0.3358(4) -0.3897(3) 0.0570(10) Uani 1 1 d . . .
N28 N -0.6836(4) 0.3921(4) -0.4756(3) 0.0504(11) Uani 1 1 d . . .
H28A H -0.6136 0.3791 -0.4815 0.060 Uiso 1 1 calc R . .
C29 C -0.7353(6) 0.4784(6) -0.5473(4) 0.0681(18) Uani 1 1 d . . .
H29A H -0.7993 0.4459 -0.5630 0.102 Uiso 1 1 calc R . .
H29B H -0.6839 0.5039 -0.5986 0.102 Uiso 1 1 calc R . .
H29C H -0.7575 0.5434 -0.5287 0.102 Uiso 1 1 calc R . .
N30 N -0.2314(3) 0.3318(3) -0.1882(3) 0.0352(9) Uani 1 1 d . . .
C31 C -0.2157(4) 0.3721(5) -0.1227(4) 0.0468(13) Uani 1 1 d . . .
H31A H -0.2755 0.3777 -0.0844 0.056 Uiso 1 1 calc R . .
C32 C -0.1140(4) 0.4057(5) -0.1097(4) 0.0464(13) Uani 1 1 d . . .
H32A H -0.1058 0.4348 -0.0630 0.056 Uiso 1 1 calc R . .
C33 C -0.0234(4) 0.3982(4) -0.1633(3) 0.0408(12) Uani 1 1 d . . .
C34 C -0.0427(4) 0.3566(4) -0.2316(3) 0.0365(11) Uani 1 1 d . . .
H34A H 0.0157 0.3506 -0.2710 0.044 Uiso 1 1 calc R . .
C35 C -0.1449(4) 0.3243(4) -0.2427(3) 0.0341(10) Uani 1 1 d . . .
C36 C -0.1721(4) 0.2759(4) -0.3113(3) 0.0354(11) Uani 1 1 d . . .
C37 C -0.0992(4) 0.2672(4) -0.3770(3) 0.0408(12) Uani 1 1 d . . .
H37A H -0.0259 0.2890 -0.3780 0.049 Uiso 1 1 calc R . .
C38 C -0.1330(4) 0.2261(5) -0.4425(4) 0.0441(12) Uani 1 1 d . . .
C39 C -0.2383(4) 0.1901(5) -0.4346(4) 0.0484(13) Uani 1 1 d . . .
H39A H -0.2634 0.1593 -0.4765 0.058 Uiso 1 1 calc R . .
C40 C -0.3087(4) 0.1979(5) -0.3666(4) 0.0463(13) Uani 1 1 d . . .
H40A H -0.3810 0.1716 -0.3625 0.056 Uiso 1 1 calc R . .
N41 N -0.2770(3) 0.2420(3) -0.3062(3) 0.0363(9) Uani 1 1 d . . .
C42 C 0.0882(4) 0.4353(5) -0.1484(4) 0.0485(13) Uani 1 1 d . . .
C43 C 0.0838(7) 0.5684(7) -0.1716(6) 0.096(3) Uani 1 1 d . . .
H43A H 0.0206 0.5894 -0.1403 0.144 Uiso 1 1 calc R . .
H43B H 0.0777 0.6047 -0.2352 0.144 Uiso 1 1 calc R . .
H43C H 0.1502 0.5940 -0.1537 0.144 Uiso 1 1 calc R . .
C44 C 0.1782(6) 0.4044(11) -0.2031(7) 0.136(5) Uani 1 1 d . . .
H44A H 0.2467 0.4350 -0.1933 0.204 Uiso 1 1 calc R . .
H44B H 0.1627 0.4367 -0.2656 0.204 Uiso 1 1 calc R . .
H44C H 0.1840 0.3212 -0.1863 0.204 Uiso 1 1 calc R . .
C45 C 0.1115(5) 0.3875(8) -0.0519(5) 0.092(3) Uani 1 1 d . . .
H45A H 0.1108 0.3040 -0.0326 0.137 Uiso 1 1 calc R . .
H45B H 0.0558 0.4144 -0.0174 0.137 Uiso 1 1 calc R . .
H45C H 0.1830 0.4132 -0.0431 0.137 Uiso 1 1 calc R . .
C46 C -0.0532(5) 0.2257(6) -0.5194(4) 0.0560(15) Uani 1 1 d . . .
C47 C -0.1081(5) 0.1815(6) -0.5852(4) 0.0691(19) Uani 1 1 d . . .
H47A H -0.1667 0.2340 -0.6122 0.104 Uiso 1 1 calc R . .
H47B H -0.1380 0.1057 -0.5541 0.104 Uiso 1 1 calc R . .
H47C H -0.0543 0.1770 -0.6312 0.104 Uiso 1 1 calc R . .
C48 C -0.0174(6) 0.3486(6) -0.5669(4) 0.0688(19) Uani 1 1 d . . .
H48A H 0.0150 0.3786 -0.5252 0.103 Uiso 1 1 calc R . .
H48B H -0.0806 0.3955 -0.5914 0.103 Uiso 1 1 calc R . .
H48C H 0.0362 0.3506 -0.6147 0.103 Uiso 1 1 calc R . .
C49 C 0.0434(5) 0.1493(7) -0.4817(5) 0.078(2) Uani 1 1 d . . .
H49A H 0.0937 0.1456 -0.5301 0.117 Uiso 1 1 calc R . .
H49B H 0.0177 0.0725 -0.4478 0.117 Uiso 1 1 calc R . .
H49C H 0.0808 0.1809 -0.4432 0.117 Uiso 1 1 calc R . .
B10 B -0.5729(7) 0.6357(7) -0.4050(5) 0.064(2) Uani 1 1 d . . .
F11 F -0.5460(3) 0.6383(4) -0.4892(3) 0.0908(14) Uani 1 1 d . . .
F12 F -0.5043(4) 0.5664(4) -0.3478(3) 0.1033(15) Uani 1 1 d . . .
F13 F -0.6772(4) 0.5947(5) -0.3840(3) 0.1214(18) Uani 1 1 d . . .
F14 F -0.5732(6) 0.7418(4) -0.4014(4) 0.135(2) Uani 1 1 d . . .
B20 B -0.7186(8) 0.0051(8) 0.0559(8) 0.085(3) Uani 1 1 d . . .
F21 F -0.757(3) -0.046(3) 0.1318(19) 0.24(2) Uani 0.50 1 d P A 1
F22 F -0.734(2) -0.0802(16) 0.010(2) 0.191(10) Uani 0.50 1 d P A 1
F23 F -0.6308(19) 0.005(2) 0.0128(17) 0.159(13) Uani 0.50 1 d P A 1
F21 F -0.6764(19) 0.0156(15) 0.1393(15) 0.139(6) Uani 0.50 1 d P A 2
F22 F -0.7750(14) -0.0878(14) 0.0886(18) 0.136(10) Uani 0.50 1 d P A 2
F23 F -0.6198(12) 0.0084(19) 0.052(2) 0.158(13) Uani 0.50 1 d P A 2
F24 F -0.7758(4) 0.0989(4) 0.0176(5) 0.143(2) Uani 1 1 d . A .
C50 C -0.9265(7) -0.0504(7) -0.1639(6) 0.087(2) Uani 1 1 d . . .
C51 C -0.9258(11) -0.1517(8) -0.0848(8) 0.143(4) Uani 1 1 d . . .
H51A H -0.9144 -0.2199 -0.1018 0.215 Uiso 1 1 calc R . .
H51B H -0.9955 -0.1572 -0.0512 0.215 Uiso 1 1 calc R . .
H51C H -0.8671 -0.1457 -0.0482 0.215 Uiso 1 1 calc R . .
C52 C -0.9603(8) 0.0575(8) -0.1478(8) 0.133(4) Uani 1 1 d . . .
H52A H -0.9013 0.0838 -0.1214 0.199 Uiso 1 1 calc R . .
H52B H -1.0251 0.0436 -0.1077 0.199 Uiso 1 1 calc R . .
H52C H -0.9766 0.1161 -0.2038 0.199 Uiso 1 1 calc R . .
O53 O -0.8929(6) -0.0527(6) -0.2339(5) 0.126(2) Uani 1 1 d . . .
C60 C -0.7332(13) 0.2607(13) 0.2428(9) 0.150(6) Uani 1 1 d . . .
C61 C -0.6919(18) 0.185(3) 0.3078(17) 0.51(3) Uani 1 1 d . . .
H61A H -0.6557 0.1267 0.2878 0.768 Uiso 1 1 calc R . .
H61B H -0.7492 0.1506 0.3527 0.768 Uiso 1 1 calc R . .
H61C H -0.6388 0.2212 0.3330 0.768 Uiso 1 1 calc R . .
C62 C -0.8243(13) 0.230(2) 0.2069(15) 0.289(16) Uani 1 1 d . . .
H62A H -0.8898 0.2650 0.2246 0.433 Uiso 1 1 calc R . .
H62B H -0.8316 0.1469 0.2287 0.433 Uiso 1 1 calc R . .
H62C H -0.8147 0.2569 0.1425 0.433 Uiso 1 1 calc R . .
O63 O -0.6881(9) 0.3520(10) 0.2009(7) 0.187(4) Uani 1 1 d . . .
C70 C -0.5225(14) 1.0169(10) -0.4605(9) 0.141(5) Uani 1 1 d . . .
C71 C -0.4634(16) 1.0170(15) -0.3967(12) 0.107(7) Uani 0.50 1 d P . .
H71A H -0.4634 1.0938 -0.3924 0.160 Uiso 0.50 1 calc PR . .
H71B H -0.3889 0.9943 -0.4083 0.160 Uiso 0.50 1 calc PR . .
H71C H -0.4933 0.9631 -0.3412 0.160 Uiso 0.50 1 calc PR . .
O73 O -0.621(2) 1.040(2) -0.4675(19) 0.223(12) Uani 0.50 1 d P . .

loop_
_atom_site_aniso_label
_atom_site_aniso_U_11
_atom_site_aniso_U_22
_atom_site_aniso_U_33
_atom_site_aniso_U_23
_atom_site_aniso_U_13
_atom_site_aniso_U_12
Pd 0.0258(2) 0.0421(2) 0.0430(3) -0.01754(17) -0.00138(15) 0.00305(15)
N10 0.028(2) 0.045(2) 0.044(3) -0.014(2) -0.0012(18) 0.0010(18)
C11 0.031(3) 0.051(3) 0.043(3) -0.019(2) -0.001(2) -0.001(2)
C12 0.028(3) 0.058(3) 0.048(3) -0.029(3) -0.004(2) 0.001(2)
C13 0.037(3) 0.067(4) 0.050(3) -0.029(3) 0.005(2) -0.001(3)
C14 0.055(4) 0.060(4) 0.038(3) -0.012(3) 0.007(3) -0.002(3)
C15 0.045(3) 0.049(3) 0.047(3) -0.013(3) 0.002(3) -0.003(2)
C16 0.035(3) 0.060(3) 0.057(4) -0.035(3) -0.003(2) 0.006(2)
O17 0.066(3) 0.073(3) 0.062(3) -0.035(2) 0.009(2) 0.015(2)
N18 0.079(4) 0.054(3) 0.063(4) -0.016(3) 0.015(3) 0.023(3)
C19 0.113(7) 0.067(5) 0.092(6) -0.027(4) 0.005(5) 0.036(5)
N20 0.030(2) 0.037(2) 0.045(2) -0.0156(19) -0.0015(18) 0.0005(17)
C21 0.030(3) 0.041(3) 0.042(3) -0.016(2) 0.000(2) 0.001(2)
C22 0.029(3) 0.044(3) 0.048(3) -0.018(2) 0.004(2) -0.004(2)
C23 0.036(3) 0.056(3) 0.065(4) -0.021(3) -0.003(3) -0.010(3)
C24 0.055(4) 0.046(3) 0.075(4) -0.006(3) -0.009(3) -0.011(3)
C25 0.046(3) 0.043(3) 0.054(4) -0.005(3) -0.005(3) -0.003(3)
C26 0.031(3) 0.044(3) 0.061(4) -0.022(3) -0.006(2) 0.000(2)
O27 0.027(2) 0.080(3) 0.063(3) -0.022(2) -0.0052(17) 0.0024(18)
N28 0.034(2) 0.052(3) 0.058(3) -0.008(2) -0.005(2) -0.001(2)
C29 0.060(4) 0.064(4) 0.066(4) 0.000(3) -0.016(3) -0.005(3)
N30 0.028(2) 0.044(2) 0.041(2) -0.023(2) -0.0025(17) 0.0025(17)
C31 0.033(3) 0.061(3) 0.050(3) -0.023(3) 0.000(2) 0.002(2)
C32 0.043(3) 0.063(3) 0.045(3) -0.033(3) 0.001(2) -0.001(3)
C33 0.034(3) 0.046(3) 0.045(3) -0.019(2) -0.002(2) 0.001(2)
C34 0.028(2) 0.043(3) 0.041(3) -0.018(2) 0.000(2) 0.005(2)
C35 0.028(2) 0.038(3) 0.037(3) -0.015(2) -0.001(2) 0.004(2)
C36 0.030(3) 0.038(3) 0.039(3) -0.016(2) -0.002(2) 0.004(2)
C37 0.030(3) 0.048(3) 0.050(3) -0.025(3) -0.005(2) 0.009(2)
C38 0.038(3) 0.049(3) 0.050(3) -0.024(3) -0.005(2) 0.011(2)
C39 0.041(3) 0.059(3) 0.056(3) -0.032(3) -0.005(3) 0.006(3)
C40 0.035(3) 0.053(3) 0.059(4) -0.030(3) -0.004(2) 0.002(2)
N41 0.029(2) 0.038(2) 0.045(2) -0.0175(19) -0.0029(17) 0.0029(17)
C42 0.037(3) 0.066(4) 0.051(3) -0.031(3) -0.001(2) -0.007(3)
C43 0.077(5) 0.087(6) 0.120(7) -0.025(5) -0.019(5) -0.023(4)
C44 0.035(4) 0.274(14) 0.180(10) -0.182(11) 0.008(5) -0.023(6)
C45 0.041(4) 0.166(8) 0.068(5) -0.039(5) -0.005(3) -0.018(4)
C46 0.043(3) 0.080(4) 0.059(4) -0.043(3) 0.004(3) 0.007(3)
C47 0.061(4) 0.099(5) 0.065(4) -0.053(4) -0.002(3) 0.012(4)
C48 0.071(5) 0.091(5) 0.052(4) -0.035(4) 0.015(3) -0.011(4)
C49 0.055(4) 0.108(6) 0.090(5) -0.064(5) -0.002(4) 0.027(4)
B10 0.073(5) 0.060(4) 0.052(4) -0.009(4) 0.010(4) -0.006(4)
F11 0.051(2) 0.158(4) 0.060(2) -0.034(3) 0.0031(18) 0.016(2)
F12 0.118(4) 0.108(4) 0.070(3) -0.010(3) -0.025(3) 0.025(3)
F13 0.089(4) 0.161(5) 0.107(4) -0.040(4) 0.040(3) -0.037(3)
F14 0.187(6) 0.075(3) 0.153(5) -0.051(3) -0.013(4) -0.007(4)
B20 0.054(5) 0.063(5) 0.111(8) 0.006(5) -0.002(6) 0.004(4)
F21 0.21(4) 0.27(4) 0.13(2) 0.03(2) 0.07(2) 0.11(3)
F22 0.23(2) 0.083(10) 0.26(2) -0.038(14) -0.14(2) 0.011(12)
F23 0.15(2) 0.111(14) 0.168(16) -0.007(12) 0.103(16) 0.038(15)
F21 0.127(14) 0.133(12) 0.142(14) -0.028(10) -0.018(13) 0.023(10)
F22 0.094(11) 0.074(8) 0.18(2) 0.040(13) -0.040(14) -0.038(8)
F23 0.049(8) 0.089(9) 0.31(4) -0.022(16) -0.065(16) 0.005(7)
F24 0.093(4) 0.077(3) 0.220(7) 0.005(4) -0.049(4) 0.031(3)
C50 0.068(5) 0.082(5) 0.098(7) -0.015(5) 0.015(5) -0.025(4)
C51 0.176(12) 0.091(7) 0.130(9) 0.002(7) 0.028(8) -0.012(7)
C52 0.098(8) 0.096(7) 0.175(11) -0.016(7) 0.041(7) 0.022(6)
O53 0.132(6) 0.128(6) 0.120(6) -0.045(5) 0.027(5) -0.039(5)
C60 0.164(13) 0.140(11) 0.096(9) 0.015(8) 0.055(9) 0.006(10)
C61 0.20(2) 0.66(6) 0.33(3) 0.32(4) -0.11(2) -0.13(3)
C62 0.125(14) 0.55(5) 0.33(3) -0.34(3) -0.014(15) 0.015(19)
O63 0.201(11) 0.203(10) 0.136(8) -0.033(7) 0.021(7) 0.016(8)
C70 0.198(15) 0.098(8) 0.126(11) -0.033(7) 0.014(11) -0.054(9)
C71 0.136(16) 0.105(13) 0.090(12) -0.038(11) -0.026(11) -0.068(12)
O73 0.19(2) 0.27(3) 0.27(3) -0.17(2) -0.01(2) -0.04(2)

loop_
_atom_type_symbol
_atom_type_description
_atom_type_scat_dispersion_real
_atom_type_scat_dispersion_imag
_atom_type_scat_source
C C 0.0033 0.0016 'International Tables Vol C Tables 4.2.6.8 and 6.1.1.4'
H H 0.0000 0.0000 'International Tables Vol C Tables 4.2.6.8 and 6.1.1.4'
B B 0.0013 0.0007 'International Tables Vol C Tables 4.2.6.8 and 6.1.1.4'
N N 0.0061 0.0033 'International Tables Vol C Tables 4.2.6.8 and 6.1.1.4'
O O 0.0106 0.0060 'International Tables Vol C Tables 4.2.6.8 and 6.1.1.4'
F F 0.0171 0.0103 'International Tables Vol C Tables 4.2.6.8 and 6.1.1.4'
Pd Pd -0.9988 1.0072 'International Tables Vol C Tables 4.2.6.8 and 6.1.1.4'

loop_
_geom_angle_atom_site_label_1
_geom_angle_atom_site_label_2
_geom_angle_atom_site_label_3
_geom_angle
_geom_angle_site_symmetry_1
_geom_angle_site_symmetry_3
_geom_angle_publ_flag
N41 Pd N30 80.78(15) . . ?
N41 Pd N20 96.49(15) . . ?
N30 Pd N20 177.25(15) . . ?
N41 Pd N10 176.21(16) . . ?
N30 Pd N10 96.13(15) . . ?
N20 Pd N10 86.59(15) . . ?
C15 N10 C11 119.5(4) . . ?
C15 N10 Pd 121.8(3) . . ?
C11 N10 Pd 118.6(3) . . ?
N10 C11 C12 121.4(5) . . ?
C13 C12 C11 118.7(5) . . ?
C13 C12 C16 118.1(4) . . ?
C11 C12 C16 123.1(5) . . ?
C12 C13 C14 119.0(5) . . ?
C15 C14 C13 119.3(5) . . ?
N10 C15 C14 121.9(5) . . ?
O17 C16 N18 122.7(5) . . ?
O17 C16 C12 118.7(5) . . ?
N18 C16 C12 118.6(4) . . ?
C16 N18 C19 122.3(5) . . ?
C25 N20 C21 118.7(4) . . ?
C25 N20 Pd 120.4(4) . . ?
C21 N20 Pd 120.8(3) . . ?
N20 C21 C22 122.6(5) . . ?
C21 C22 C23 118.1(5) . . ?
C21 C22 C26 122.3(4) . . ?
C23 C22 C26 119.5(5) . . ?
C24 C23 C22 119.7(5) . . ?
C23 C24 C25 119.8(6) . . ?
N20 C25 C24 121.1(5) . . ?
O27 C26 N28 124.0(5) . . ?
O27 C26 C22 120.0(5) . . ?
N28 C26 C22 116.0(4) . . ?
C26 N28 C29 122.8(5) . . ?
C31 N30 C35 118.7(4) . . ?
C31 N30 Pd 125.7(3) . . ?
C35 N30 Pd 115.6(3) . . ?
N30 C31 C32 121.2(5) . . ?
C31 C32 C33 121.8(5) . . ?
C32 C33 C34 115.5(5) . . ?
C32 C33 C42 121.5(4) . . ?
C34 C33 C42 123.0(4) . . ?
C35 C34 C33 121.0(4) . . ?
N30 C35 C34 121.7(4) . . ?
N30 C35 C36 113.7(4) . . ?
C34 C35 C36 124.6(4) . . ?
N41 C36 C37 121.5(4) . . ?
N41 C36 C35 114.7(4) . . ?
C37 C36 C35 123.8(4) . . ?
C36 C37 C38 120.2(5) . . ?
C39 C38 C37 117.0(5) . . ?
C39 C38 C46 123.3(5) . . ?
C37 C38 C46 119.6(5) . . ?
C38 C39 C40 121.1(5) . . ?
N41 C40 C39 121.5(5) . . ?
C40 N41 C36 118.5(4) . . ?
C40 N41 Pd 126.1(3) . . ?
C36 N41 Pd 115.1(3) . . ?
C44 C42 C45 110.2(7) . . ?
C44 C42 C33 113.7(5) . . ?
C45 C42 C33 110.3(5) . . ?
C44 C42 C43 109.3(7) . . ?
C45 C42 C43 105.7(6) . . ?
C33 C42 C43 107.1(5) . . ?
C49 C46 C48 111.1(6) . . ?
C49 C46 C38 108.4(5) . . ?
C48 C46 C38 107.6(4) . . ?
C49 C46 C47 110.0(5) . . ?
C48 C46 C47 108.7(5) . . ?
C38 C46 C47 111.1(5) . . ?
F14 B10 F12 111.5(7) . . ?
F14 B10 F11 109.8(6) . . ?
F12 B10 F11 110.7(6) . . ?
F14 B10 F13 107.7(7) . . ?
F12 B10 F13 109.6(6) . . ?
F11 B10 F13 107.4(6) . . ?
F23 B20 F23 31.7(18) . . ?
F23 B20 F21 112(2) . . ?
F23 B20 F21 137.0(18) . . ?
F23 B20 F22 124.4(15) . . ?
F23 B20 F22 120.5(19) . . ?
F21 B20 F22 48(2) . . ?
F23 B20 F24 120.1(13) . . ?
F23 B20 F24 110.4(15) . . ?
F21 B20 F24 110.8(14) . . ?
F22 B20 F24 115.2(11) . . ?
F23 B20 F22 100.1(17) . . ?
F23 B20 F22 75.5(18) . . ?
F21 B20 F22 102(2) . . ?
F22 B20 F22 54.9(12) . . ?
F24 B20 F22 109.4(11) . . ?
F23 B20 F21 68.3(15) . . ?
F23 B20 F21 100.1(16) . . ?
F21 B20 F21 56(2) . . ?
F22 B20 F21 100.4(15) . . ?
F24 B20 F21 107.6(11) . . ?
F22 B20 F21 141.8(12) . . ?
B20 F22 F23 45.6(9) . . ?
B20 F23 F22 58.9(14) . . ?
B20 F21 F23 46.7(9) . . ?
B20 F23 F21 65.0(14) . . ?
O53 C50 C51 122.1(10) . . ?
O53 C50 C52 122.8(9) . . ?
C51 C50 C52 114.8(9) . . ?
O63 C60 C61 123(2) . . ?
O63 C60 C62 117.9(18) . . ?
C61 C60 C62 118(2) . . ?
O73 C70 C71 127(2) . . ?
O73 C70 C70 110(2) . 2_474 ?
C71 C70 C70 123(2) . 2_474 ?

loop_
_geom_bond_atom_site_label_1
_geom_bond_atom_site_label_2
_geom_bond_distance
_geom_bond_site_symmetry_2
_geom_bond_publ_flag
Pd N41 2.004(4) . ?
Pd N30 2.009(4) . ?
Pd N20 2.032(4) . ?
Pd N10 2.033(4) . ?
N10 C15 1.330(7) . ?
N10 C11 1.357(6) . ?
C11 C12 1.386(7) . ?
C12 C13 1.386(8) . ?
C12 C16 1.515(7) . ?
C13 C14 1.388(8) . ?
C14 C15 1.375(7) . ?
C16 O17 1.227(6) . ?
C16 N18 1.310(7) . ?
N18 C19 1.462(8) . ?
N20 C25 1.344(7) . ?
N20 C21 1.357(6) . ?
C21 C22 1.371(7) . ?
C22 C23 1.383(8) . ?
C22 C26 1.511(7) . ?
C23 C24 1.372(8) . ?
C24 C25 1.379(8) . ?
C26 O27 1.232(6) . ?
C26 N28 1.324(7) . ?
N28 C29 1.455(7) . ?
N30 C31 1.336(6) . ?
N30 C35 1.363(6) . ?
C31 C32 1.383(7) . ?
C32 C33 1.393(7) . ?
C33 C34 1.399(7) . ?
C33 C42 1.521(7) . ?
C34 C35 1.374(6) . ?
C35 C36 1.483(6) . ?
C36 N41 1.362(6) . ?
C36 C37 1.378(6) . ?
C37 C38 1.405(7) . ?
C38 C39 1.371(7) . ?
C38 C46 1.539(7) . ?
C39 C40 1.386(7) . ?
C40 N41 1.348(6) . ?
C42 C44 1.498(8) . ?
C42 C45 1.511(9) . ?
C42 C43 1.571(9) . ?
C46 C49 1.526(9) . ?
C46 C48 1.528(9) . ?
C46 C47 1.543(8) . ?
B10 F14 1.340(9) . ?
B10 F12 1.353(9) . ?
B10 F11 1.369(8) . ?
B10 F13 1.379(9) . ?
B20 F23 1.218(18) . ?
B20 F23 1.251(19) . ?
B20 F21 1.25(2) . ?
B20 F22 1.302(17) . ?
B20 F24 1.329(9) . ?
B20 F22 1.50(2) . ?
B20 F21 1.52(2) . ?
F22 F23 1.70(3) . ?
F21 F23 1.56(3) . ?
C50 O53 1.188(10) . ?
C50 C51 1.463(13) . ?
C50 C52 1.495(12) . ?
C60 O63 1.239(15) . ?
C60 C61 1.27(2) . ?
C60 C62 1.41(2) . ?
C70 O73 1.24(3) . ?
C70 C71 1.30(2) . ?
C70 C70 1.54(3) 2_474 ?
